data_4131990
loop_
_publ_author_name
'Karak, Suvendu'
'Kumar, Sushil'
'Pachfule, Pradip'
'Banerjee, Rahul'

_publ_section_title
;
 Porosity Prediction through Hydrogen Bonding in Covalent Organic
 Frameworks.
;
_journal_issue 15
_journal_name_full 'Journal of the American Chemical Society'
_journal_page_first 5138
_journal_page_last 5145
_journal_paper_doi 10.1021/jacs.7b13558
_journal_volume 140
_journal_year 2018
_chemical_formula_moiety 'C6 H7 Cl N3 O2, C6 H5 O4 S'
_chemical_formula_sum 'C12 H12 Cl N3 O6 S'
_chemical_formula_weight 361.76
_space_group_crystal_system triclinic
_space_group_IT_number 2
_space_group_name_Hall '-P 1'
_space_group_name_H-M_alt 'P -1'
_atom_sites_solution_hydrogens mixed
_audit_creation_method SHELXL-2016/6
_cell_angle_alpha 90.408(5)
_cell_angle_beta 107.029(6)
_cell_angle_gamma 94.769(5)
_cell_formula_units_Z 2
_cell_length_a 7.4388(5)
_cell_length_b 8.5190(4)
_cell_length_c 12.2969(9)
_cell_measurement_reflns_used 2602
_cell_measurement_temperature 293(2)
_cell_measurement_theta_max 25.00
_cell_measurement_theta_min 3.00
_cell_volume 742.12(9)
_computing_structure_refinement 'SHELXL-2016/6 (Sheldrick, 2016)'
_diffrn_ambient_temperature 293(2)
_diffrn_measured_fraction_theta_full 0.998
_diffrn_measured_fraction_theta_max 0.998
_diffrn_measurement_device_type 'Supernova (Mo) X0ray source'
_diffrn_measurement_method '\w scans'
_diffrn_radiation_type MoK\a
_diffrn_radiation_wavelength 0.71073
_diffrn_reflns_av_R_equivalents 0.0206
_diffrn_reflns_av_unetI/netI 0.0337
_diffrn_reflns_Laue_measured_fraction_full 0.998
_diffrn_reflns_Laue_measured_fraction_max 0.998
_diffrn_reflns_limit_h_max 8
_diffrn_reflns_limit_h_min -8
_diffrn_reflns_limit_k_max 10
_diffrn_reflns_limit_k_min -7
_diffrn_reflns_limit_l_max 14
_diffrn_reflns_limit_l_min -14
_diffrn_reflns_number 4787
_diffrn_reflns_point_group_measured_fraction_full 0.998
_diffrn_reflns_point_group_measured_fraction_max 0.998
_diffrn_reflns_theta_full 24.992
_diffrn_reflns_theta_max 24.992
_diffrn_reflns_theta_min 2.914
_diffrn_source 'fine focus sealed tube'
_exptl_absorpt_coefficient_mu 0.434
_exptl_absorpt_correction_T_max 0.917
_exptl_absorpt_correction_T_min 0.905
_exptl_absorpt_correction_type multi-scan
_exptl_absorpt_process_details Crysalispro
_exptl_crystal_colour colorless
_exptl_crystal_density_diffrn 1.619
_exptl_crystal_description block
_exptl_crystal_F_000 372
_exptl_crystal_size_max 0.230
_exptl_crystal_size_mid 0.220
_exptl_crystal_size_min 0.200
_refine_diff_density_max 0.347
_refine_diff_density_min -0.322
_refine_diff_density_rms 0.056
_refine_ls_extinction_method none
_refine_ls_goodness_of_fit_ref 1.097
_refine_ls_hydrogen_treatment mixed
_refine_ls_matrix_type full
_refine_ls_number_parameters 232
_refine_ls_number_reflns 2602
_refine_ls_number_restraints 1
_refine_ls_restrained_S_all 1.097
_refine_ls_R_factor_all 0.0444
_refine_ls_R_factor_gt 0.0385
_refine_ls_shift/su_max 0.001
_refine_ls_shift/su_mean 0.000
_refine_ls_structure_factor_coef Fsqd
_refine_ls_weighting_details 'w=1/[\s^2^(Fo^2^)+(0.0551P)^2^+0.2531P] where P=(Fo^2^+2Fc^2^)/3'
_refine_ls_weighting_scheme calc
_refine_ls_wR_factor_gt 0.1071
_refine_ls_wR_factor_ref 0.1122
_reflns_Friedel_coverage 0.000
_reflns_number_gt 2279
_reflns_number_total 2602
_reflns_threshold_expression 'I > 2\s(I)'
_cod_data_source_file ja7b13558_si_004.cif
_cod_data_source_block PSA-Pa-Cl-NO2
_cod_original_cell_volume 742.12(8)
_cod_database_code 4131990
_shelx_shelxl_version_number 2016/6
_shelx_space_group_comment
;
The symmetry employed for this shelxl refinement is uniquely defined
by the following loop, which should always be used as a source of
symmetry information in preference to the above space-group names.
They are only intended as comments.
;
_shelx_estimated_absorpt_t_min 0.907
_shelx_estimated_absorpt_t_max 0.918

loop_
_space_group_symop_operation_xyz
'x, y, z'
'-x, -y, -z'

loop_
_atom_site_label
_atom_site_type_symbol
_atom_site_fract_x
_atom_site_fract_y
_atom_site_fract_z
_atom_site_U_iso_or_equiv
_atom_site_adp_type
_atom_site_occupancy
_atom_site_site_symmetry_order
_atom_site_calc_flag
_atom_site_refinement_flags_posn
_atom_site_refinement_flags_adp
C1 C 0.9442(3) 0.8713(3) -0.3464(2) 0.0345(5) Uani 1 1 d . .
C2 C 1.0223(4) 0.8584(3) -0.2303(2) 0.0390(6) Uani 1 1 d . .
H2 H 1.045488 0.947496 -0.182351 0.047 Uiso 1 1 calc R U
C3 C 1.0653(4) 0.7143(3) -0.1860(2) 0.0382(6) Uani 1 1 d . .
H3 H 1.118128 0.706565 -0.107894 0.046 Uiso 1 1 calc R U
C4 C 1.0314(3) 0.5805(3) -0.25553(19) 0.0297(5) Uani 1 1 d . .
C5 C 0.9539(4) 0.5933(3) -0.3716(2) 0.0372(6) Uani 1 1 d . .
H5 H 0.929745 0.503852 -0.419244 0.045 Uiso 1 1 calc R U
C6 C 0.9121(4) 0.7383(3) -0.4170(2) 0.0428(6) Uani 1 1 d . .
H6 H 0.862136 0.746608 -0.495242 0.051 Uiso 1 1 calc R U
C7 C 0.5946(3) 0.6394(2) -0.17616(19) 0.0281(5) Uani 1 1 d . .
C8 C 0.5086(3) 0.6258(3) -0.29376(19) 0.0315(5) Uani 1 1 d . .
C9 C 0.4415(4) 0.7535(3) -0.3544(2) 0.0382(6) Uani 1 1 d . .
H9 H 0.384459 0.740823 -0.432480 0.046 Uiso 1 1 calc R U
C10 C 0.4564(4) 0.9034(3) -0.3021(2) 0.0374(6) Uani 1 1 d . .
C11 C 0.5527(3) 0.9138(3) -0.1845(2) 0.0328(5) Uani 1 1 d . .
C12 C 0.6180(3) 0.7829(3) -0.12315(19) 0.0308(5) Uani 1 1 d . .
H12 H 0.677991 0.793941 -0.045351 0.037 Uiso 1 1 calc R U
N1 N 0.6533(3) 0.5009(2) -0.11106(18) 0.0306(4) Uani 1 1 d . .
N2 N 0.3838(4) 1.0240(3) -0.3654(2) 0.0569(7) Uani 1 1 d D .
N3 N 0.5846(3) 1.0606(2) -0.12054(19) 0.0428(5) Uani 1 1 d . .
O1 O 0.8937(3) 1.0106(2) -0.39558(16) 0.0513(5) Uani 1 1 d . .
O2 O 0.9504(3) 0.3542(2) -0.13319(18) 0.0552(6) Uani 1 1 d . .
O3 O 1.2753(2) 0.42050(19) -0.11836(13) 0.0381(4) Uani 1 1 d . .
O4 O 1.0705(3) 0.28579(19) -0.28812(15) 0.0486(5) Uani 1 1 d . .
O5 O 0.5062(3) 1.1744(2) -0.16655(19) 0.0669(7) Uani 1 1 d . .
O6 O 0.6863(4) 1.0688(2) -0.02330(18) 0.0708(7) Uani 1 1 d . .
S1 S 1.08393(8) 0.39564(6) -0.19589(5) 0.03034(19) Uani 1 1 d . .
Cl1 Cl 0.48421(11) 0.44485(7) -0.36148(5) 0.0496(2) Uani 1 1 d . .
H1A H 0.755(4) 0.455(3) -0.126(2) 0.045(7) Uiso 1 1 d . .
H1B H 0.692(3) 0.531(3) -0.037(2) 0.028(6) Uiso 1 1 d . .
H1C H 0.554(5) 0.426(4) -0.123(3) 0.063(10) Uiso 1 1 d . .
H1D H 0.946(5) 1.098(4) -0.344(3) 0.080(11) Uiso 1 1 d . .
H2A H 0.373(5) 1.109(3) -0.329(3) 0.079(12) Uiso 1 1 d D .
H2B H 0.310(4) 0.994(3) -0.427(3) 0.044(8) Uiso 1 1 d . .

loop_
_atom_site_aniso_label
_atom_site_aniso_U_11
_atom_site_aniso_U_22
_atom_site_aniso_U_33
_atom_site_aniso_U_23
_atom_site_aniso_U_13
_atom_site_aniso_U_12
C1 0.0357(14) 0.0289(12) 0.0331(13) 0.0039(9) 0.0016(11) 0.0005(10)
C2 0.0492(16) 0.0275(12) 0.0338(13) -0.0035(10) 0.0029(12) 0.0008(11)
C3 0.0493(16) 0.0342(13) 0.0250(12) -0.0001(9) 0.0017(11) 0.0033(11)
C4 0.0290(13) 0.0300(11) 0.0286(12) 0.0033(9) 0.0063(10) 0.0016(9)
C5 0.0492(16) 0.0300(12) 0.0272(12) -0.0036(9) 0.0039(11) 0.0013(11)
C6 0.0553(18) 0.0365(13) 0.0272(13) 0.0027(10) -0.0016(12) -0.0001(12)
C7 0.0268(12) 0.0278(11) 0.0292(12) 0.0027(9) 0.0067(10) 0.0045(9)
C8 0.0365(14) 0.0286(12) 0.0286(12) -0.0031(9) 0.0097(10) -0.0022(10)
C9 0.0440(16) 0.0389(13) 0.0255(12) 0.0030(10) 0.0018(11) -0.0016(11)
C10 0.0375(14) 0.0324(12) 0.0390(14) 0.0087(10) 0.0060(11) 0.0033(10)
C11 0.0342(13) 0.0255(11) 0.0372(13) -0.0006(9) 0.0076(11) 0.0043(10)
C12 0.0346(13) 0.0307(12) 0.0242(12) 0.0005(9) 0.0035(10) 0.0047(10)
N1 0.0357(12) 0.0261(10) 0.0294(12) 0.0015(8) 0.0077(9) 0.0057(9)
N2 0.0722(19) 0.0379(14) 0.0430(15) 0.0094(11) -0.0113(14) 0.0075(13)
N3 0.0505(14) 0.0275(11) 0.0471(14) -0.0020(9) 0.0096(11) 0.0035(9)
O1 0.0673(14) 0.0290(9) 0.0433(11) 0.0061(8) -0.0060(10) 0.0036(9)
O2 0.0524(12) 0.0494(11) 0.0799(14) 0.0326(10) 0.0391(11) 0.0215(9)
O3 0.0382(10) 0.0409(9) 0.0323(9) 0.0029(7) 0.0040(8) 0.0105(8)
O4 0.0695(14) 0.0305(9) 0.0385(10) -0.0048(7) 0.0042(9) 0.0062(9)
O5 0.0852(17) 0.0283(10) 0.0764(15) 0.0000(9) 0.0032(13) 0.0190(10)
O6 0.104(2) 0.0425(11) 0.0462(13) -0.0140(9) -0.0078(13) 0.0072(12)
S1 0.0336(4) 0.0272(3) 0.0301(3) 0.0036(2) 0.0083(3) 0.0057(2)
Cl1 0.0793(6) 0.0336(4) 0.0343(4) -0.0080(3) 0.0172(3) -0.0050(3)

loop_
_atom_type_symbol
_atom_type_description
_atom_type_scat_dispersion_real
_atom_type_scat_dispersion_imag
_atom_type_scat_source
C C 0.0033 0.0016 'International Tables Vol C Tables 4.2.6.8 and 6.1.1.4'
H H 0.0000 0.0000 'International Tables Vol C Tables 4.2.6.8 and 6.1.1.4'
N N 0.0061 0.0033 'International Tables Vol C Tables 4.2.6.8 and 6.1.1.4'
O O 0.0106 0.0060 'International Tables Vol C Tables 4.2.6.8 and 6.1.1.4'
S S 0.1246 0.1234 'International Tables Vol C Tables 4.2.6.8 and 6.1.1.4'
Cl Cl 0.1484 0.1585 'International Tables Vol C Tables 4.2.6.8 and 6.1.1.4'

loop_
_geom_angle_atom_site_label_1
_geom_angle_atom_site_label_2
_geom_angle_atom_site_label_3
_geom_angle
O1 C1 C6 117.6(2)
O1 C1 C2 122.8(2)
C6 C1 C2 119.5(2)
C3 C2 C1 119.9(2)
C3 C2 H2 120.0
C1 C2 H2 120.0
C2 C3 C4 121.0(2)
C2 C3 H3 119.5
C4 C3 H3 119.5
C3 C4 C5 119.1(2)
C3 C4 S1 120.05(17)
C5 C4 S1 120.80(17)
C6 C5 C4 120.2(2)
C6 C5 H5 119.9
C4 C5 H5 119.9
C5 C6 C1 120.2(2)
C5 C6 H6 119.9
C1 C6 H6 119.9
C12 C7 C8 119.01(19)
C12 C7 N1 120.4(2)
C8 C7 N1 120.59(19)
C9 C8 C7 121.0(2)
C9 C8 Cl1 120.01(18)
C7 C8 Cl1 119.00(17)
C8 C9 C10 121.8(2)
C8 C9 H9 119.1
C10 C9 H9 119.1
N2 C10 C9 119.3(2)
N2 C10 C11 125.3(2)
C9 C10 C11 115.4(2)
C12 C11 C10 122.3(2)
C12 C11 N3 116.0(2)
C10 C11 N3 121.6(2)
C7 C12 C11 120.3(2)
C7 C12 H12 119.8
C11 C12 H12 119.8
C7 N1 H1A 115.0(16)
C7 N1 H1B 107.4(15)
H1A N1 H1B 107(2)
C7 N1 H1C 110(2)
H1A N1 H1C 108(3)
H1B N1 H1C 109(3)
C10 N2 H2A 117(2)
C10 N2 H2B 112.2(19)
H2A N2 H2B 123(3)
O6 N3 O5 121.9(2)
O6 N3 C11 119.6(2)
O5 N3 C11 118.5(2)
C1 O1 H1D 111(2)
O4 S1 O2 113.43(13)
O4 S1 O3 112.36(10)
O2 S1 O3 110.39(12)
O4 S1 C4 107.47(11)
O2 S1 C4 107.05(10)
O3 S1 C4 105.65(10)

loop_
_geom_bond_atom_site_label_1
_geom_bond_atom_site_label_2
_geom_bond_distance
C1 O1 1.366(3)
C1 C6 1.383(3)
C1 C2 1.384(3)
C2 C3 1.371(3)
C2 H2 0.9300
C3 C4 1.381(3)
C3 H3 0.9300
C4 C5 1.383(3)
C4 S1 1.767(2)
C5 C6 1.381(3)
C5 H5 0.9300
C6 H6 0.9300
C7 C12 1.355(3)
C7 C8 1.399(3)
C7 N1 1.455(3)
C8 C9 1.368(3)
C8 Cl1 1.718(2)
C9 C10 1.407(3)
C9 H9 0.9300
C10 N2 1.346(3)
C10 C11 1.411(3)
C11 C12 1.392(3)
C11 N3 1.438(3)
C12 H12 0.9300
N1 H1A 0.94(3)
N1 H1B 0.90(3)
N1 H1C 0.91(4)
N2 H2A 0.871(18)
N2 H2B 0.82(3)
N3 O6 1.211(3)
N3 O5 1.228(3)
O1 H1D 0.96(4)
O2 S1 1.4492(19)
O3 S1 1.4605(17)
O4 S1 1.4405(18)

loop_
_geom_torsion_atom_site_label_1
_geom_torsion_atom_site_label_2
_geom_torsion_atom_site_label_3
_geom_torsion_atom_site_label_4
_geom_torsion
O1 C1 C2 C3 178.3(2)
C6 C1 C2 C3 -0.6(4)
C1 C2 C3 C4 -0.2(4)
C2 C3 C4 C5 0.4(4)
C2 C3 C4 S1 -178.7(2)
C3 C4 C5 C6 0.4(4)
S1 C4 C5 C6 179.5(2)
C4 C5 C6 C1 -1.2(4)
O1 C1 C6 C5 -177.6(2)
C2 C1 C6 C5 1.4(4)
C12 C7 C8 C9 -2.7(4)
N1 C7 C8 C9 175.6(2)
C12 C7 C8 Cl1 178.40(18)
N1 C7 C8 Cl1 -3.3(3)
C7 C8 C9 C10 0.3(4)
Cl1 C8 C9 C10 179.2(2)
C8 C9 C10 N2 -178.4(3)
C8 C9 C10 C11 2.9(4)
N2 C10 C11 C12 177.4(3)
C9 C10 C11 C12 -3.9(4)
N2 C10 C11 N3 -0.9(4)
C9 C10 C11 N3 177.8(2)
C8 C7 C12 C11 1.7(3)
N1 C7 C12 C11 -176.6(2)
C10 C11 C12 C7 1.7(4)
N3 C11 C12 C7 -179.9(2)
C12 C11 N3 O6 10.2(4)
C10 C11 N3 O6 -171.4(3)
C12 C11 N3 O5 -169.5(2)
C10 C11 N3 O5 8.9(4)
C3 C4 S1 O4 -168.7(2)
C5 C4 S1 O4 12.2(2)
C3 C4 S1 O2 69.1(2)
C5 C4 S1 O2 -110.0(2)
C3 C4 S1 O3 -48.5(2)
C5 C4 S1 O3 132.4(2)
